data_7154911
loop_
_publ_author_name
'Petersen, Anne Ugleholdt'
'Jevric, Martyn'
'Elm, Jonas'
'Olsen, Stine T.'
'Tortzen, Christian G.'
'Kadziola, Anders'
'Mikkelsen, Kurt V.'
'Nielsen, Mogens Br\/ondsted'

_publ_section_title
;
 Azulenium chemistry: towards new derivatives of photochromic
 dihydroazulenes.
;
_journal_issue 8
_journal_name_full 'Organic &amp; biomolecular chemistry'
_journal_page_first 2403
_journal_page_last 2412
_journal_paper_doi 10.1039/c5ob02523k
_journal_volume 14
_journal_year 2016
_chemical_formula_moiety C28H31NSi
_chemical_formula_sum 'C28 H31 N Si'
_chemical_formula_weight 409.6456
_space_group_crystal_system monoclinic
_space_group_IT_number 14
_space_group_name_Hall '-P 2yn'
_space_group_name_H-M_alt 'P 1 21/n 1'
_symmetry_space_group_name_Hall '-P 2yn'
_symmetry_space_group_name_H-M 'P 1 21/n 1'
_atom_sites_solution_hydrogens difmap
_atom_sites_solution_primary direct
_audit_creation_date 2015-08-18
_audit_creation_method
;
Olex2 1.2
(compiled 2015.01.26 svn.r3151 for OlexSys, GUI svn.r4998)
;
_audit_update_record
;
2015-12-09 deposited with the CCDC.
2016-01-13 downloaded from the CCDC.
;
_cell_angle_alpha 90
_cell_angle_beta 99.621(3)
_cell_angle_gamma 90
_cell_formula_units_Z 4
_cell_length_a 7.8828(6)
_cell_length_b 19.5599(18)
_cell_length_c 15.6723(15)
_cell_measurement_reflns_used 5519
_cell_measurement_temperature 122(2)
_cell_measurement_theta_max 28.75
_cell_measurement_theta_min 2.46
_cell_volume 2382.5(4)
_computing_cell_refinement 'SAINT v8.34A (Bruker, 2013)'
_computing_data_reduction 'SAINT v8.34A (Bruker, 2013)'
_computing_molecular_graphics 'Olex2 (Dolomanov et al., 2009)'
_computing_publication_material 'Olex2 (Dolomanov et al., 2009)'
_computing_structure_refinement 'XL (Sheldrick, 2008)'
_computing_structure_solution 'XS (Sheldrick, 2008)'
_diffrn_ambient_temperature 122
_diffrn_measured_fraction_theta_full 0.902
_diffrn_measured_fraction_theta_max 1.000
_diffrn_measurement_device_type 'Bruker APEX-II CCD'
_diffrn_measurement_method '\f and \w scans'
_diffrn_radiation_type MoK\a
_diffrn_radiation_wavelength 0.71073
_diffrn_reflns_av_R_equivalents 0.0594
_diffrn_reflns_av_unetI/netI 0.0427
_diffrn_reflns_laue_measured_fraction_full 0.902
_diffrn_reflns_laue_measured_fraction_max 1.000
_diffrn_reflns_limit_h_max 9
_diffrn_reflns_limit_h_min -8
_diffrn_reflns_limit_k_max 23
_diffrn_reflns_limit_k_min -23
_diffrn_reflns_limit_l_max 18
_diffrn_reflns_limit_l_min -18
_diffrn_reflns_number 19886
_diffrn_reflns_point_group_measured_fraction_full 0.902
_diffrn_reflns_point_group_measured_fraction_max 1.000
_diffrn_reflns_theta_full 26.000
_diffrn_reflns_theta_max 25.026
_diffrn_reflns_theta_min 2.465
_diffrn_source 'sealed X-ray tube'
_diffrn_standards_number 0
_exptl_absorpt_coefficient_mu 0.113
_exptl_absorpt_correction_T_max 0.7461
_exptl_absorpt_correction_T_min 0.6904
_exptl_absorpt_correction_type multi-scan
_exptl_absorpt_process_details
;
SADABS-2012/1 (Bruker,2012) was used for absorption correction.
wR2(int) was 0.0687 before and 0.0581 after correction.
The Ratio of minimum to maximum transmission is 0.9253.
The \l/2 correction factor is 0.0015.
;
_exptl_crystal_colour 'drak green'
_exptl_crystal_density_diffrn 1.142
_exptl_crystal_description plade
_exptl_crystal_F_000 1070
_refine_diff_density_max 0.225
_refine_diff_density_min -0.271
_refine_diff_density_rms 0.045
_refine_ls_extinction_method none
_refine_ls_goodness_of_fit_ref 0.941
_refine_ls_hydrogen_treatment refall
_refine_ls_matrix_type full
_refine_ls_number_parameters 395
_refine_ls_number_reflns 4215
_refine_ls_number_restraints 0
_refine_ls_restrained_S_all 0.941
_refine_ls_R_factor_all 0.0612
_refine_ls_R_factor_gt 0.0402
_refine_ls_shift/su_max 0.001
_refine_ls_shift/su_mean 0.000
_refine_ls_structure_factor_coef Fsqd
_refine_ls_weighting_details 'w=1/[\s^2^(Fo^2^)+(0.1000P)^2^] where P=(Fo^2^+2Fc^2^)/3'
_refine_ls_weighting_scheme calc
_refine_ls_wR_factor_gt 0.1126
_refine_ls_wR_factor_ref 0.1301
_reflns_Friedel_coverage 0.000
_reflns_number_gt 3277
_reflns_number_total 4215
_reflns_threshold_expression 'I > 2\s(I)'
_cod_data_source_file c5ob02523k2.cif
_cod_data_source_block mo_d8v1275_0ma
_cod_depositor_comments 'Adding full bibliography for 7154909--7154911.cif.'
_cod_original_formula_sum C28H31NSi
_cod_database_code 7154911
_shelxl_version_number 2014/6
_shelx_space_group_comment
;
The symmetry employed for this shelxl refinement is uniquely defined
by the following loop, which should always be used as a source of
symmetry information in preference to the above space-group names.
They are only intended as comments.
;
_olex2_refinement_description
;
;

loop_
_space_group_symop_operation_xyz
'x, y, z'
'-x+1/2, y+1/2, -z+1/2'
'-x, -y, -z'
'x-1/2, -y-1/2, z-1/2'

loop_
_atom_site_label
_atom_site_type_symbol
_atom_site_fract_x
_atom_site_fract_y
_atom_site_fract_z
_atom_site_U_iso_or_equiv
_atom_site_adp_type
_atom_site_occupancy
_atom_site_site_symmetry_order
_atom_site_calc_flag
Si1 Si 0.86681(6) 0.15657(2) 0.86872(3) 0.01519(17) Uani 1 1 d
C2 C 0.8033(2) 0.15594(10) 0.74770(13) 0.0202(4) Uani 1 1 d
C3 C 0.2601(2) 0.36940(10) 0.95414(12) 0.0196(4) Uani 1 1 d
C4 C 0.5910(2) 0.41936(9) 1.08103(12) 0.0157(4) Uani 1 1 d
C5 C 0.5646(2) 0.32223(9) 0.97402(12) 0.0164(4) Uani 1 1 d
C6 C 0.4185(2) 0.50318(9) 1.12520(12) 0.0161(4) Uani 1 1 d
C7 C 0.6628(2) 0.26921(9) 0.94077(12) 0.0183(4) Uani 1 1 d
C8 C 0.2706(2) 0.42326(9) 1.01261(12) 0.0175(4) Uani 1 1 d
C9 C 1.0996(2) 0.18311(10) 0.89692(13) 0.0207(4) Uani 1 1 d
C10 C 0.4134(2) 0.44684(9) 1.06822(12) 0.0146(4) Uani 1 1 d
C11 C 0.6899(2) 0.46052(9) 1.14317(12) 0.0180(4) Uani 1 1 d
C12 C 0.6534(2) 0.56573(9) 1.23444(12) 0.0190(4) Uani 1 1 d
C13 C 0.5883(2) 0.51230(9) 1.17129(12) 0.0162(4) Uani 1 1 d
C14 C 0.6530(2) 0.36426(9) 1.03918(12) 0.0172(4) Uani 1 1 d
C15 C 0.3888(2) 0.32576(9) 0.93699(13) 0.0190(4) Uani 1 1 d
C16 C 0.6153(3) 0.66699(11) 1.31786(15) 0.0328(5) Uani 1 1 d
C17 C 0.2659(3) 0.54112(10) 1.13017(13) 0.0215(4) Uani 1 1 d
C18 C 0.7420(2) 0.22409(9) 0.91216(12) 0.0201(4) Uani 1 1 d
C19 C 0.8256(3) 0.07312(10) 0.92211(13) 0.0237(4) Uani 1 1 d
N20 N 0.1372(2) 0.56890(10) 1.13010(12) 0.0346(5) Uani 1 1 d
C21 C 0.5486(3) 0.61687(10) 1.25949(14) 0.0285(5) Uani 1 1 d
C22 C 0.8881(4) 0.01181(11) 0.87450(18) 0.0370(6) Uani 1 1 d
C23 C 0.6413(3) 0.06183(13) 0.93629(18) 0.0380(6) Uani 1 1 d
C24 C 0.7881(3) 0.66765(12) 1.35263(15) 0.0378(6) Uani 1 1 d
C25 C 0.6151(3) 0.13618(14) 0.71660(16) 0.0335(5) Uani 1 1 d
C26 C 0.8275(3) 0.56751(12) 1.27029(15) 0.0333(5) Uani 1 1 d
C27 C 0.8446(3) 0.22390(13) 0.70798(16) 0.0381(6) Uani 1 1 d
C28 C 1.2200(3) 0.14476(17) 0.8465(2) 0.0529(8) Uani 1 1 d
C29 C 1.1667(4) 0.18160(16) 0.99332(17) 0.0458(7) Uani 1 1 d
C30 C 0.8936(3) 0.61763(13) 1.32839(17) 0.0441(6) Uani 1 1 d
H28A H 1.225(3) 0.0961(14) 0.8657(18) 0.054(8) Uiso 1 1 d
H28B H 1.177(4) 0.1490(17) 0.778(2) 0.088(11) Uiso 1 1 d
H29A H 1.170(3) 0.1348(15) 1.0162(17) 0.049(7) Uiso 1 1 d
H29B H 1.093(4) 0.2106(17) 1.025(2) 0.087(12) Uiso 1 1 d
H27A H 0.778(3) 0.2632(12) 0.7290(15) 0.039(7) Uiso 1 1 d
H22A H 0.815(3) 0.0070(12) 0.8169(17) 0.038(7) Uiso 1 1 d
H11 H 0.810(3) 0.4551(10) 1.1621(13) 0.022(5) Uiso 1 1 d
H22B H 1.018(4) 0.0184(14) 0.8701(18) 0.063(9) Uiso 1 1 d
H2 H 0.871(3) 0.1225(11) 0.7293(14) 0.029(6) Uiso 1 1 d
H14 H 0.772(3) 0.3542(9) 1.0564(12) 0.014(5) Uiso 1 1 d
H3 H 0.140(3) 0.3608(10) 0.9195(13) 0.018(5) Uiso 1 1 d
H8 H 0.162(2) 0.4484(9) 1.0150(12) 0.013(5) Uiso 1 1 d
H9 H 1.099(3) 0.2314(11) 0.8770(13) 0.025(5) Uiso 1 1 d
H15 H 0.355(3) 0.2917(11) 0.8932(14) 0.023(5) Uiso 1 1 d
H25A H 0.584(4) 0.0862(15) 0.7377(18) 0.061(8) Uiso 1 1 d
H21 H 0.432(3) 0.6173(12) 1.2377(15) 0.039(7) Uiso 1 1 d
H25B H 0.537(3) 0.1706(13) 0.7386(17) 0.047(7) Uiso 1 1 d
H27B H 0.966(4) 0.2335(14) 0.7213(18) 0.058(8) Uiso 1 1 d
H19 H 0.900(3) 0.0754(12) 0.9820(17) 0.046(7) Uiso 1 1 d
H23A H 0.563(4) 0.0562(15) 0.875(2) 0.064(9) Uiso 1 1 d
H16 H 0.535(3) 0.7023(13) 1.3305(16) 0.043(7) Uiso 1 1 d
H24 H 0.829(3) 0.7037(12) 1.3932(16) 0.042(7) Uiso 1 1 d
H27C H 0.810(3) 0.2220(12) 0.6437(17) 0.041(7) Uiso 1 1 d
H25C H 0.587(3) 0.1364(12) 0.6532(17) 0.038(6) Uiso 1 1 d
H29C H 1.292(3) 0.2003(12) 1.0113(15) 0.043(7) Uiso 1 1 d
H26 H 0.900(3) 0.5345(13) 1.2567(16) 0.040(7) Uiso 1 1 d
H22C H 0.875(3) -0.0321(13) 0.9066(16) 0.039(6) Uiso 1 1 d
H28C H 1.339(3) 0.1639(12) 0.8614(15) 0.044(7) Uiso 1 1 d
H30 H 1.007(4) 0.6149(13) 1.3535(17) 0.054(8) Uiso 1 1 d
H23B H 0.601(3) 0.1028(14) 0.9701(17) 0.055(8) Uiso 1 1 d
H23C H 0.633(3) 0.0180(14) 0.9709(17) 0.051(7) Uiso 1 1 d

loop_
_atom_site_aniso_label
_atom_site_aniso_U_11
_atom_site_aniso_U_22
_atom_site_aniso_U_33
_atom_site_aniso_U_23
_atom_site_aniso_U_13
_atom_site_aniso_U_12
Si1 0.0150(3) 0.0144(3) 0.0166(3) -0.0031(2) 0.0036(2) 0.00088(19)
C2 0.0175(10) 0.0241(10) 0.0188(10) -0.0033(8) 0.0026(8) 0.0028(8)
C3 0.0181(10) 0.0208(10) 0.0194(10) 0.0031(8) 0.0018(8) -0.0018(8)
C4 0.0159(9) 0.0152(9) 0.0164(9) 0.0036(7) 0.0038(7) 0.0038(7)
C5 0.0191(9) 0.0132(9) 0.0181(10) 0.0015(7) 0.0068(8) 0.0016(7)
C6 0.0187(9) 0.0147(9) 0.0163(10) 0.0026(7) 0.0069(8) 0.0051(7)
C7 0.0182(9) 0.0194(10) 0.0173(10) 0.0003(8) 0.0030(8) -0.0011(8)
C8 0.0165(10) 0.0181(9) 0.0194(10) 0.0039(8) 0.0073(8) 0.0026(7)
C9 0.0181(10) 0.0225(10) 0.0210(11) -0.0037(8) 0.0021(8) -0.0008(8)
C10 0.0168(9) 0.0135(9) 0.0149(9) 0.0052(7) 0.0067(7) 0.0031(7)
C11 0.0170(10) 0.0195(10) 0.0164(10) 0.0001(8) 0.0001(8) 0.0033(8)
C12 0.0274(10) 0.0158(9) 0.0151(10) 0.0016(8) 0.0074(8) -0.0007(8)
C13 0.0206(10) 0.0147(9) 0.0141(9) 0.0041(7) 0.0053(8) 0.0026(7)
C14 0.0164(10) 0.0175(9) 0.0177(10) 0.0032(8) 0.0029(8) 0.0040(7)
C15 0.0214(10) 0.0176(9) 0.0185(10) -0.0002(8) 0.0049(8) -0.0017(7)
C16 0.0447(14) 0.0249(12) 0.0318(13) -0.0070(10) 0.0147(11) 0.0018(10)
C17 0.0233(10) 0.0203(10) 0.0218(11) -0.0017(8) 0.0064(8) 0.0006(8)
C18 0.0207(10) 0.0189(10) 0.0210(10) -0.0013(8) 0.0049(8) -0.0004(8)
C19 0.0265(11) 0.0226(10) 0.0222(11) 0.0009(9) 0.0049(9) -0.0019(8)
N20 0.0259(10) 0.0380(11) 0.0412(12) -0.0043(9) 0.0094(9) 0.0122(8)
C21 0.0305(12) 0.0245(11) 0.0313(12) -0.0041(9) 0.0080(10) 0.0037(9)
C22 0.0502(16) 0.0185(11) 0.0450(16) 0.0038(11) 0.0158(13) 0.0063(10)
C23 0.0355(13) 0.0310(13) 0.0514(16) -0.0005(12) 0.0186(12) -0.0084(10)
C24 0.0531(16) 0.0323(13) 0.0281(13) -0.0143(10) 0.0073(11) -0.0087(11)
C25 0.0238(12) 0.0475(15) 0.0262(13) -0.0058(11) -0.0045(9) -0.0030(10)
C26 0.0295(12) 0.0329(13) 0.0359(13) -0.0142(10) 0.0006(10) 0.0060(10)
C27 0.0410(15) 0.0453(15) 0.0266(13) 0.0116(11) 0.0015(11) -0.0057(12)
C28 0.0159(12) 0.0628(19) 0.080(2) -0.0378(17) 0.0092(13) -0.0005(12)
C29 0.0411(15) 0.0585(18) 0.0311(14) 0.0103(13) -0.0137(12) -0.0249(13)
C30 0.0346(14) 0.0457(15) 0.0481(16) -0.0216(12) -0.0040(12) -0.0009(11)

loop_
_atom_type_symbol
_atom_type_description
_atom_type_scat_dispersion_real
_atom_type_scat_dispersion_imag
_atom_type_scat_source
C C 0.0033 0.0016 'International Tables Vol C Tables 4.2.6.8 and 6.1.1.4'
H H 0.0000 0.0000 'International Tables Vol C Tables 4.2.6.8 and 6.1.1.4'
N N 0.0061 0.0033 'International Tables Vol C Tables 4.2.6.8 and 6.1.1.4'
Si Si 0.0817 0.0704 'International Tables Vol C Tables 4.2.6.8 and 6.1.1.4'

loop_
_geom_angle_atom_site_label_1
_geom_angle_atom_site_label_2
_geom_angle_atom_site_label_3
_geom_angle
C2 Si1 C9 108.84(9)
C2 Si1 C19 113.91(9)
C9 Si1 C19 111.53(9)
C18 Si1 C2 107.98(9)
C18 Si1 C9 105.93(9)
C18 Si1 C19 108.29(9)
Si1 C2 H2 104.5(13)
C25 C2 Si1 113.80(14)
C25 C2 H2 107.5(13)
C27 C2 Si1 111.54(15)
C27 C2 C25 110.58(19)
C27 C2 H2 108.5(13)
C8 C3 H3 115.1(11)
C15 C3 C8 129.02(18)
C15 C3 H3 115.9(11)
C11 C4 C10 106.85(15)
C14 C4 C10 127.96(17)
C14 C4 C11 125.17(17)
C14 C5 C7 116.94(16)
C14 C5 C15 127.22(17)
C15 C5 C7 115.84(16)
C10 C6 C13 110.05(15)
C10 C6 C17 120.32(17)
C13 C6 C17 129.63(17)
C18 C7 C5 178.6(2)
C3 C8 H8 116.3(11)
C10 C8 C3 128.41(17)
C10 C8 H8 115.3(11)
Si1 C9 H9 103.4(11)
C28 C9 Si1 114.02(15)
C28 C9 H9 106.0(12)
C29 C9 Si1 113.07(15)
C29 C9 C28 111.2(2)
C29 C9 H9 108.3(12)
C6 C10 C4 105.72(15)
C8 C10 C4 128.01(16)
C8 C10 C6 126.27(16)
C4 C11 C13 110.66(17)
C4 C11 H11 124.4(12)
C13 C11 H11 124.9(12)
C21 C12 C13 122.84(18)
C26 C12 C13 119.87(17)
C26 C12 C21 117.27(18)
C6 C13 C12 128.57(16)
C11 C13 C6 106.71(16)
C11 C13 C12 124.69(17)
C4 C14 C5 128.78(17)
C4 C14 H14 115.7(11)
C5 C14 H14 115.5(11)
C3 C15 C5 130.57(19)
C3 C15 H15 116.0(12)
C5 C15 H15 113.4(12)
C21 C16 H16 116.5(15)
C24 C16 C21 120.6(2)
C24 C16 H16 122.8(14)
N20 C17 C6 175.5(2)
C7 C18 Si1 178.75(17)
Si1 C19 H19 104.8(14)
C22 C19 Si1 111.52(15)
C22 C19 H19 107.5(14)
C23 C19 Si1 115.44(16)
C23 C19 C22 110.43(19)
C23 C19 H19 106.6(14)
C12 C21 H21 120.1(15)
C16 C21 C12 121.1(2)
C16 C21 H21 118.8(15)
C19 C22 H22A 109.4(14)
C19 C22 H22B 109.5(16)
C19 C22 H22C 110.7(14)
H22A C22 H22B 112(2)
H22A C22 H22C 106.3(19)
H22B C22 H22C 109(2)
C19 C23 H23A 108.0(16)
C19 C23 H23B 110.1(14)
C19 C23 H23C 110.2(14)
H23A C23 H23B 111(2)
H23A C23 H23C 108(2)
H23B C23 H23C 109(2)
C16 C24 H24 117.9(14)
C30 C24 C16 119.1(2)
C30 C24 H24 123.1(14)
C2 C25 H25A 113.0(15)
C2 C25 H25B 109.7(14)
C2 C25 H25C 111.6(14)
H25A C25 H25B 108(2)
H25A C25 H25C 107(2)
H25B C25 H25C 107.0(19)
C12 C26 H26 120.0(16)
C30 C26 C12 121.4(2)
C30 C26 H26 118.5(16)
C2 C27 H27A 111.6(13)
C2 C27 H27B 110.8(17)
C2 C27 H27C 109.8(14)
H27A C27 H27B 109(2)
H27A C27 H27C 106.6(18)
H27B C27 H27C 109(2)
C9 C28 H28A 108.2(17)
C9 C28 H28B 111.1(18)
C9 C28 H28C 109.7(14)
H28A C28 H28B 111(2)
H28A C28 H28C 107(2)
H28B C28 H28C 109(2)
C9 C29 H29A 111.5(15)
C9 C29 H29B 111(2)
C9 C29 H29C 114.6(13)
H29A C29 H29B 109(2)
H29A C29 H29C 105.1(19)
H29B C29 H29C 105(2)
C24 C30 C26 120.5(2)
C24 C30 H30 120.9(17)
C26 C30 H30 118.4(17)

loop_
_geom_bond_atom_site_label_1
_geom_bond_atom_site_label_2
_geom_bond_distance
Si1 C2 1.879(2)
Si1 C9 1.8870(19)
Si1 C18 1.8437(19)
Si1 C19 1.887(2)
C2 C25 1.532(3)
C2 C27 1.526(3)
C2 H2 0.92(2)
C3 C8 1.390(3)
C3 C15 1.386(3)
C3 H3 1.02(2)
C4 C10 1.481(2)
C4 C11 1.397(3)
C4 C14 1.392(3)
C5 C7 1.443(3)
C5 C14 1.402(3)
C5 C15 1.412(3)
C6 C10 1.415(3)
C6 C13 1.422(3)
C6 C17 1.427(3)
C7 C18 1.210(3)
C8 C10 1.383(3)
C8 H8 0.991(19)
C9 C28 1.529(3)
C9 C29 1.515(3)
C9 H9 0.99(2)
C11 C13 1.407(3)
C11 H11 0.95(2)
C12 C13 1.472(3)
C12 C21 1.395(3)
C12 C26 1.394(3)
C14 H14 0.955(19)
C15 H15 0.96(2)
C16 C21 1.383(3)
C16 C24 1.380(3)
C16 H16 0.98(3)
C17 N20 1.151(3)
C19 C22 1.536(3)
C19 C23 1.522(3)
C19 H19 1.02(3)
C21 H21 0.92(2)
C22 H22A 0.99(3)
C22 H22B 1.04(3)
C22 H22C 1.01(2)
C23 H23A 1.06(3)
C23 H23B 1.04(3)
C23 H23C 1.02(3)
C24 C30 1.378(3)
C24 H24 0.97(2)
C25 H25A 1.07(3)
C25 H25B 1.01(3)
C25 H25C 0.98(2)
C26 C30 1.379(3)
C26 H26 0.91(3)
C27 H27A 1.02(2)
C27 H27B 0.97(3)
C27 H27C 1.00(3)
C28 H28A 1.00(3)
C28 H28B 1.07(4)
C28 H28C 1.00(3)
C29 H29A 0.98(3)
C29 H29B 1.00(3)
C29 H29C 1.05(2)
C30 H30 0.92(3)

loop_
_geom_torsion_atom_site_label_1
_geom_torsion_atom_site_label_2
_geom_torsion_atom_site_label_3
_geom_torsion_atom_site_label_4
_geom_torsion
C2 Si1 C9 C28 -48.5(2)
C2 Si1 C9 C29 -176.91(18)
C2 Si1 C19 C22 45.98(19)
C2 Si1 C19 C23 -81.10(19)
C3 C8 C10 C4 -1.7(3)
C3 C8 C10 C6 178.30(18)
C4 C11 C13 C6 0.2(2)
C4 C11 C13 C12 -177.99(16)
C7 C5 C14 C4 178.73(18)
C7 C5 C15 C3 179.44(19)
C8 C3 C15 C5 1.3(3)
C9 Si1 C2 C25 -179.08(15)
C9 Si1 C2 C27 -53.12(18)
C9 Si1 C19 C22 -77.70(18)
C9 Si1 C19 C23 155.21(16)
C10 C4 C11 C13 0.2(2)
C10 C4 C14 C5 1.3(3)
C10 C6 C13 C11 -0.5(2)
C10 C6 C13 C12 177.58(17)
C11 C4 C10 C6 -0.49(19)
C11 C4 C10 C8 179.48(18)
C11 C4 C14 C5 -177.25(19)
C12 C26 C30 C24 0.0(4)
C13 C6 C10 C4 0.6(2)
C13 C6 C10 C8 -179.33(17)
C13 C12 C21 C16 -178.77(19)
C13 C12 C26 C30 178.7(2)
C14 C4 C10 C6 -179.24(18)
C14 C4 C10 C8 0.7(3)
C14 C4 C11 C13 178.96(17)
C14 C5 C15 C3 -0.4(3)
C15 C3 C8 C10 0.2(3)
C15 C5 C14 C4 -1.4(3)
C16 C24 C30 C26 -0.1(4)
C17 C6 C10 C4 -179.01(16)
C17 C6 C10 C8 1.0(3)
C17 C6 C13 C11 179.06(19)
C17 C6 C13 C12 -2.8(3)
C18 Si1 C2 C25 -64.52(17)
C18 Si1 C2 C27 61.43(17)
C18 Si1 C9 C28 -164.4(2)
C18 Si1 C9 C29 67.2(2)
C18 Si1 C19 C22 166.12(16)
C18 Si1 C19 C23 39.04(19)
C19 Si1 C2 C25 55.79(18)
C19 Si1 C2 C27 -178.25(16)
C19 Si1 C9 C28 78.0(2)
C19 Si1 C9 C29 -50.4(2)
C21 C12 C13 C6 1.1(3)
C21 C12 C13 C11 178.91(19)
C21 C12 C26 C30 0.2(3)
C21 C16 C24 C30 0.0(4)
C24 C16 C21 C12 0.2(3)
C26 C12 C13 C6 -177.4(2)
C26 C12 C13 C11 0.4(3)
C26 C12 C21 C16 -0.3(3)
